data_7053702
loop_
_publ_author_name
'Dehaen, Wim'
'Gale, Philip A.'
'Garc\'ia-Garrido, Sergio E.'
'Kostermans, Maarten'
'Light, Mark E.'

_publ_section_title
;
 Anion recognition by N-confused calix[4]pyrrole-\a-carbaldehyde and its
 Knoevenagel reaction derivatives
;
_journal_issue 5
_journal_name_full 'New Journal of Chemistry'
_journal_page_first 691
_journal_paper_doi 10.1039/b616467f
_journal_volume 31
_journal_year 2007
_chemical_formula_sum 'C37 H48 N4 O5 S'
_chemical_formula_weight 660.85
_chemical_name_systematic ?
_space_group_IT_number 14
_symmetry_cell_setting monoclinic
_symmetry_space_group_name_Hall '-P 2ybc'
_symmetry_space_group_name_H-M 'P 1 21/c 1'
_atom_sites_solution_hydrogens geom
_atom_sites_solution_primary direct
_atom_sites_solution_secondary difmap
_audit_creation_method SHELXL-97
_cell_angle_alpha 90.00
_cell_angle_beta 98.040(2)
_cell_angle_gamma 90.00
_cell_formula_units_Z 8
_cell_length_a 10.1460(2)
_cell_length_b 26.3142(9)
_cell_length_c 26.8959(9)
_cell_measurement_reflns_used 13690
_cell_measurement_temperature 120(2)
_cell_measurement_theta_max 26.02
_cell_measurement_theta_min 2.91
_cell_volume 7110.2(4)
_computing_cell_refinement 'DENZO (Otwinowski & Minor, 1997) & COLLECT (Hooft, R.W.W., 1998)'
_computing_data_collection 'COLLECT (Hooft, R.W.W., 1998)'
_computing_data_reduction 'DENZO (Otwinowski & Minor, 1997) & COLLECT (Hooft, R.W.W., 1998)'
_computing_molecular_graphics 'CAMERON (Watkin, et al., 1993)'
_computing_publication_material 'WINGX (Farrugia, 1998)'
_computing_structure_refinement 'SHELXL-97 (Sheldrick, 1997)'
_computing_structure_solution 'SHELXS-97 (Sheldrick, 1997)'
_diffrn_ambient_temperature 120(2)
_diffrn_detector_area_resol_mean 9.091
_diffrn_measured_fraction_theta_full 0.988
_diffrn_measured_fraction_theta_max 0.988
_diffrn_measurement_device_type 'Bruker-Nonius CCD camera on \k-goniostat'
_diffrn_measurement_method '\f & \w scans to fill the asymmetric unit'
_diffrn_radiation_monochromator '10cm confocal mirrors'
_diffrn_radiation_source 'Bruker Nonius FR591 Rotating Anode'
_diffrn_radiation_type MoK\a
_diffrn_radiation_wavelength 0.71073
_diffrn_reflns_av_R_equivalents 0.1523
_diffrn_reflns_av_sigmaI/netI 0.1431
_diffrn_reflns_limit_h_max 12
_diffrn_reflns_limit_h_min -11
_diffrn_reflns_limit_k_max 32
_diffrn_reflns_limit_k_min -32
_diffrn_reflns_limit_l_max 33
_diffrn_reflns_limit_l_min -33
_diffrn_reflns_number 76382
_diffrn_reflns_theta_full 26.10
_diffrn_reflns_theta_max 26.10
_diffrn_reflns_theta_min 2.95
_diffrn_standards_number 0
_exptl_absorpt_coefficient_mu 0.138
_exptl_absorpt_correction_T_max 0.9959
_exptl_absorpt_correction_T_min 0.9497
_exptl_absorpt_correction_type multi-scan
_exptl_absorpt_process_details
;
SADABS V2.10 (Sheldrick, G.M., 2003)
;
_exptl_crystal_colour 'Pale Yellow'
_exptl_crystal_density_diffrn 1.235
_exptl_crystal_density_method 'not measured'
_exptl_crystal_description Needle
_exptl_crystal_F_000 2832
_exptl_crystal_size_max 0.3
_exptl_crystal_size_mid 0.03
_exptl_crystal_size_min 0.02
_refine_diff_density_max 0.617
_refine_diff_density_min -0.578
_refine_diff_density_rms 0.069
_refine_ls_extinction_method none
_refine_ls_goodness_of_fit_ref 0.905
_refine_ls_hydrogen_treatment constr
_refine_ls_matrix_type full
_refine_ls_number_parameters 828
_refine_ls_number_reflns 13971
_refine_ls_number_restraints 90
_refine_ls_restrained_S_all 0.917
_refine_ls_R_factor_all 0.1950
_refine_ls_R_factor_gt 0.1076
_refine_ls_shift/su_max 0.004
_refine_ls_shift/su_mean 0.000
_refine_ls_structure_factor_coef Fsqd
_refine_ls_weighting_details 'calc w=1/[\s^2^(Fo^2^)+(0.1387P)^2^+40.7798P] where P=(Fo^2^+2Fc^2^)/3'
_refine_ls_weighting_scheme calc
_refine_ls_wR_factor_gt 0.2649
_refine_ls_wR_factor_ref 0.3182
_reflns_number_gt 7770
_reflns_number_total 13971
_reflns_threshold_expression >2sigma(I)
_cod_data_source_file b616467fsup1.cif
_cod_data_source_block 2006sot0682
_cod_depositor_comments
;
The following automatic conversions were performed:

'_symmetry_cell_setting' value 'Monoclinic' changed to 'monoclinic'
according to /home/saulius/struct/CIF-dictionaries/cif_core.dic
dictionary named 'cif_core.dic' version 2.4.2 from 2011-04-26.

Automatic conversion script
Id: cif_fix_values 1891 2012-01-12 08:04:46Z andrius 
;
_cod_original_sg_symbol_H-M P2(1)/c
_cod_database_code 7053702

loop_
_symmetry_equiv_pos_as_xyz
'x, y, z'
'-x, y+1/2, -z+1/2'
'-x, -y, -z'
'x, -y-1/2, z-1/2'

loop_
_atom_site_label
_atom_site_type_symbol
_atom_site_fract_x
_atom_site_fract_y
_atom_site_fract_z
_atom_site_U_iso_or_equiv
_atom_site_adp_type
_atom_site_occupancy
_atom_site_symmetry_multiplicity
_atom_site_calc_flag
_atom_site_refinement_flags
_atom_site_disorder_assembly
_atom_site_disorder_group
N1 N -0.0473(5) 0.40317(19) 0.82092(18) 0.0296(11) Uani 1 1 d . . .
H1 H -0.0136 0.3755 0.8360 0.036 Uiso 1 1 calc R . .
N2 N 0.2558(5) 0.4419(2) 0.93647(19) 0.0342(12) Uani 1 1 d . . .
H2 H 0.2299 0.4384 0.9662 0.041 Uiso 1 1 calc R . .
N3 N 0.4049(5) 0.4048(2) 0.76604(18) 0.0337(12) Uani 1 1 d . . .
H3 H 0.3973 0.3753 0.7808 0.040 Uiso 1 1 calc R . .
N4 N 0.0933(5) 0.3711(2) 0.71260(19) 0.0364(13) Uani 1 1 d . . .
H4 H 0.0830 0.4042 0.7094 0.044 Uiso 1 1 calc R . .
C1 C -0.1124(5) 0.4051(2) 0.7726(2) 0.0297(14) Uani 1 1 d . . .
C2 C -0.1494(6) 0.4551(2) 0.7629(2) 0.0323(14) Uani 1 1 d . . .
H2A H -0.1954 0.4682 0.7324 0.039 Uiso 1 1 calc R . .
C3 C -0.1058(6) 0.4831(2) 0.8073(2) 0.0326(14) Uani 1 1 d . . .
H3A H -0.1188 0.5185 0.8116 0.039 Uiso 1 1 calc R . .
C4 C -0.0424(6) 0.4513(2) 0.8426(2) 0.0308(14) Uani 1 1 d . . .
C5 C 0.0287(6) 0.4604(2) 0.8946(2) 0.0317(14) Uani 1 1 d . . .
C6 C 0.0115(7) 0.5167(2) 0.9081(3) 0.0430(17) Uani 1 1 d . . .
H6A H 0.0600 0.5236 0.9415 0.065 Uiso 1 1 calc R . .
H6B H -0.0833 0.5241 0.9079 0.065 Uiso 1 1 calc R . .
H6C H 0.0466 0.5383 0.8833 0.065 Uiso 1 1 calc R . .
C7 C -0.0277(6) 0.4267(3) 0.9335(2) 0.0381(15) Uani 1 1 d . . .
H7A H -0.0184 0.3908 0.9247 0.057 Uiso 1 1 calc R . .
H7B H -0.1220 0.4346 0.9335 0.057 Uiso 1 1 calc R . .
H7C H 0.0214 0.4331 0.9669 0.057 Uiso 1 1 calc R . .
C8 C 0.1750(6) 0.4508(2) 0.8946(2) 0.0276(13) Uani 1 1 d . . .
C9 C 0.2529(5) 0.4539(2) 0.8557(2) 0.0272(13) Uani 1 1 d . . .
H9 H 0.2201 0.4597 0.8213 0.033 Uiso 1 1 calc R . .
C10 C 0.3860(6) 0.4472(2) 0.8754(2) 0.0312(14) Uani 1 1 d . . .
C11 C 0.3870(6) 0.4389(2) 0.9277(2) 0.0337(15) Uani 1 1 d . . .
C12 C 0.5033(5) 0.4495(2) 0.8458(2) 0.0320(14) Uani 1 1 d . . .
C13 C 0.6009(6) 0.4042(3) 0.8568(2) 0.0408(16) Uani 1 1 d . . .
H13A H 0.5512 0.3722 0.8525 0.061 Uiso 1 1 calc R . .
H13B H 0.6463 0.4066 0.8913 0.061 Uiso 1 1 calc R . .
H13C H 0.6668 0.4052 0.8334 0.061 Uiso 1 1 calc R . .
C14 C 0.5778(7) 0.4994(3) 0.8596(3) 0.0476(18) Uani 1 1 d . . .
H14A H 0.6509 0.5030 0.8395 0.071 Uiso 1 1 calc R . .
H14B H 0.6139 0.4992 0.8953 0.071 Uiso 1 1 calc R . .
H14C H 0.5163 0.5281 0.8526 0.071 Uiso 1 1 calc R . .
C15 C 0.4542(5) 0.4487(2) 0.7904(2) 0.0313(14) Uani 1 1 d . . .
C16 C 0.4483(7) 0.4853(3) 0.7543(3) 0.0501(19) Uani 1 1 d . . .
H16 H 0.4762 0.5196 0.7596 0.060 Uiso 1 1 calc R . .
C17 C 0.3943(8) 0.4639(3) 0.7081(3) 0.055(2) Uani 1 1 d . . .
H17 H 0.3781 0.4816 0.6771 0.066 Uiso 1 1 calc R . .
C18 C 0.3689(6) 0.4138(3) 0.7149(2) 0.0398(16) Uani 1 1 d . . .
C19 C 0.3128(7) 0.3724(3) 0.6799(3) 0.0457(18) Uani 1 1 d . . .
C20 C 0.4237(7) 0.3339(3) 0.6725(3) 0.065(2) Uani 1 1 d . . .
H20A H 0.4954 0.3514 0.6585 0.098 Uiso 1 1 calc R . .
H20B H 0.3868 0.3071 0.6494 0.098 Uiso 1 1 calc R . .
H20C H 0.4590 0.3188 0.7050 0.098 Uiso 1 1 calc R . .
C21 C 0.2581(8) 0.3958(4) 0.6283(3) 0.061(2) Uani 1 1 d . . .
H21A H 0.1844 0.4189 0.6323 0.091 Uiso 1 1 calc R . .
H21B H 0.2261 0.3687 0.6048 0.091 Uiso 1 1 calc R . .
H21C H 0.3290 0.4148 0.6153 0.091 Uiso 1 1 calc R . .
C22 C 0.2024(6) 0.3444(3) 0.7011(2) 0.0381(16) Uani 1 1 d . . .
C23 C 0.1802(7) 0.2950(3) 0.7112(2) 0.0406(16) Uani 1 1 d . . .
H23 H 0.2386 0.2676 0.7070 0.049 Uiso 1 1 calc R . .
C24 C 0.0554(6) 0.2907(3) 0.7292(2) 0.0397(16) Uani 1 1 d . . .
H24 H 0.0156 0.2603 0.7391 0.048 Uiso 1 1 calc R . .
C25 C 0.0033(6) 0.3389(2) 0.7296(2) 0.0335(14) Uani 1 1 d . . .
C26 C -0.1305(6) 0.3588(3) 0.7394(2) 0.0348(15) Uani 1 1 d . . .
C27 C -0.2062(7) 0.3176(3) 0.7643(3) 0.0450(18) Uani 1 1 d . . .
H27A H -0.1560 0.3085 0.7969 0.068 Uiso 1 1 calc R . .
H27B H -0.2169 0.2875 0.7427 0.068 Uiso 1 1 calc R . .
H27C H -0.2941 0.3305 0.7692 0.068 Uiso 1 1 calc R . .
C28 C -0.2118(6) 0.3737(3) 0.6890(3) 0.0484(19) Uani 1 1 d . . .
H28A H -0.2946 0.3902 0.6950 0.073 Uiso 1 1 calc R . .
H28B H -0.2327 0.3431 0.6686 0.073 Uiso 1 1 calc R . .
H28C H -0.1599 0.3971 0.6711 0.073 Uiso 1 1 calc R . .
C29 C 0.4926(7) 0.4288(3) 0.9654(2) 0.0475(18) Uani 1 1 d D . .
H29 H 0.5766 0.4333 0.9542 0.057 Uiso 1 1 calc R . .
C30 C 0.5049(6) 0.4143(3) 1.0139(2) 0.0498(19) Uani 1 1 d D . .
C31 C 0.6400(7) 0.4056(3) 1.0403(3) 0.063(2) Uani 1 1 d D . .
C32 C 0.5453(7) 0.3523(3) 1.0975(2) 0.059(2) Uani 1 1 d D . .
C33 C 0.3968(6) 0.4071(3) 1.0440(2) 0.0469(18) Uani 1 1 d D . .
C34 C 0.5699(10) 0.3411(4) 1.1530(3) 0.082(3) Uani 1 1 d D . .
H34A H 0.5810 0.3731 1.1718 0.123 Uiso 1 1 calc R . .
H34B H 0.6507 0.3206 1.1607 0.123 Uiso 1 1 calc R . .
H34C H 0.4939 0.3224 1.1627 0.123 Uiso 1 1 calc R . .
C35 C 0.5321(9) 0.3050(3) 1.0657(3) 0.083(3) Uani 1 1 d D . .
H35A H 0.4549 0.2854 1.0729 0.125 Uiso 1 1 calc R . .
H35B H 0.6128 0.2844 1.0734 0.125 Uiso 1 1 calc R . .
H35C H 0.5201 0.3145 1.0301 0.125 Uiso 1 1 calc R . .
O1 O 0.7393(5) 0.4191(3) 1.0232(2) 0.0747(18) Uani 1 1 d D . .
O2 O 0.2813(5) 0.4219(2) 1.03420(18) 0.0595(15) Uani 1 1 d D . .
O3 O 0.6544(5) 0.3825(2) 1.08544(18) 0.0666(16) Uani 1 1 d D . .
O4 O 0.4256(5) 0.3819(2) 1.08851(17) 0.0562(14) Uani 1 1 d D . .
N5 N 0.0206(5) 0.60374(19) 0.62999(18) 0.0302(12) Uani 1 1 d . . .
H5 H 0.0291 0.6367 0.6261 0.036 Uiso 1 1 calc R . .
N6 N 0.3467(5) 0.61017(19) 0.69059(17) 0.0292(11) Uani 1 1 d . . .
H6 H 0.3412 0.5794 0.6776 0.035 Uiso 1 1 calc R . .
N7 N 0.4764(4) 0.62992(18) 0.57751(17) 0.0244(11) Uani 1 1 d . . .
H7 H 0.4619 0.6629 0.5777 0.029 Uiso 1 1 calc R . .
C36 C -0.0366(6) 0.5716(2) 0.5929(2) 0.0316(14) Uani 1 1 d . . .
C37 C -0.0312(7) 0.5249(3) 0.6138(3) 0.0504(19) Uani 1 1 d . . .
H37 H -0.0636 0.4944 0.5974 0.061 Uiso 1 1 calc R . .
C38 C 0.0312(7) 0.5289(3) 0.6644(3) 0.053(2) Uani 1 1 d . . .
H38 H 0.0477 0.5017 0.6877 0.064 Uiso 1 1 calc R . .
C39 C 0.0629(6) 0.5782(3) 0.6737(2) 0.0349(15) Uani 1 1 d . . .
C40 C 0.1218(6) 0.6054(3) 0.7207(2) 0.0453(18) Uani 1 1 d . . .
C41 C 0.1524(8) 0.5681(4) 0.7643(3) 0.069(3) Uani 1 1 d . . .
H41A H 0.0694 0.5525 0.7715 0.104 Uiso 1 1 calc R . .
H41B H 0.1950 0.5862 0.7941 0.104 Uiso 1 1 calc R . .
H41C H 0.2124 0.5415 0.7552 0.104 Uiso 1 1 calc R . .
C42 C 0.0212(7) 0.6456(4) 0.7343(3) 0.062(2) Uani 1 1 d . . .
H42A H 0.0109 0.6724 0.7087 0.094 Uiso 1 1 calc R . .
H42B H 0.0541 0.6605 0.7671 0.094 Uiso 1 1 calc R . .
H42C H -0.0651 0.6294 0.7357 0.094 Uiso 1 1 calc R . .
C43 C 0.2486(6) 0.6334(3) 0.7135(2) 0.0343(15) Uani 1 1 d . . .
C44 C 0.2975(7) 0.6801(3) 0.7289(2) 0.0409(16) Uani 1 1 d . . .
H44 H 0.2527 0.7047 0.7462 0.049 Uiso 1 1 calc R . .
C45 C 0.4245(6) 0.6858(3) 0.7148(2) 0.0368(15) Uani 1 1 d . . .
H45 H 0.4805 0.7147 0.7207 0.044 Uiso 1 1 calc R . .
C46 C 0.4532(6) 0.6420(2) 0.6911(2) 0.0275(13) Uani 1 1 d . . .
C47 C 0.5766(6) 0.6256(2) 0.6688(2) 0.0308(14) Uani 1 1 d . . .
C48 C 0.6578(6) 0.5864(3) 0.7032(2) 0.0371(15) Uani 1 1 d . . .
H48A H 0.6037 0.5559 0.7059 0.056 Uiso 1 1 calc R . .
H48B H 0.6829 0.6011 0.7366 0.056 Uiso 1 1 calc R . .
H48C H 0.7383 0.5772 0.6889 0.056 Uiso 1 1 calc R . .
C49 C 0.6659(6) 0.6720(2) 0.6645(2) 0.0346(15) Uani 1 1 d . . .
H49A H 0.7442 0.6617 0.6494 0.052 Uiso 1 1 calc R . .
H49B H 0.6945 0.6860 0.6981 0.052 Uiso 1 1 calc R . .
H49C H 0.6161 0.6978 0.6435 0.052 Uiso 1 1 calc R . .
C50 C 0.5342(5) 0.6022(2) 0.6180(2) 0.0269(13) Uani 1 1 d . . .
C51 C 0.5355(6) 0.5528(2) 0.6023(2) 0.0297(13) Uani 1 1 d . . .
H51 H 0.5688 0.5246 0.6222 0.036 Uiso 1 1 calc R . .
C52 C 0.4780(6) 0.5508(2) 0.5505(2) 0.0344(15) Uani 1 1 d . . .
H52 H 0.4659 0.5213 0.5299 0.041 Uiso 1 1 calc R . .
C53 C 0.4444(6) 0.5990(2) 0.5367(2) 0.0291(13) Uani 1 1 d . A .
C54 C 0.3711(6) 0.6190(2) 0.4875(2) 0.0310(14) Uani 1 1 d . . .
C55 C 0.3797(7) 0.5793(3) 0.4453(2) 0.0370(15) Uani 1 1 d . A .
H55A H 0.3284 0.5491 0.4517 0.055 Uiso 1 1 calc R . .
H55B H 0.4730 0.5699 0.4449 0.055 Uiso 1 1 calc R . .
H55C H 0.3432 0.5940 0.4128 0.055 Uiso 1 1 calc R . .
C56 C 0.4395(6) 0.6683(2) 0.4729(2) 0.0332(14) Uani 1 1 d . A .
H56A H 0.4005 0.6787 0.4390 0.050 Uiso 1 1 calc R . .
H56B H 0.5350 0.6621 0.4736 0.050 Uiso 1 1 calc R . .
H56C H 0.4264 0.6952 0.4968 0.050 Uiso 1 1 calc R . .
C61 C -0.0893(6) 0.5921(2) 0.5416(2) 0.0322(14) Uani 1 1 d . . .
C62 C -0.1560(7) 0.5481(3) 0.5089(3) 0.0477(18) Uani 1 1 d . . .
H62A H -0.0899 0.5216 0.5055 0.072 Uiso 1 1 calc R . .
H62B H -0.1917 0.5611 0.4756 0.072 Uiso 1 1 calc R . .
H62C H -0.2286 0.5337 0.5249 0.072 Uiso 1 1 calc R . .
C63 C -0.1963(6) 0.6321(3) 0.5470(2) 0.0360(15) Uani 1 1 d . . .
H63A H -0.2646 0.6173 0.5650 0.054 Uiso 1 1 calc R . .
H63B H -0.2374 0.6432 0.5136 0.054 Uiso 1 1 calc R . .
H63C H -0.1555 0.6613 0.5658 0.054 Uiso 1 1 calc R . .
C57A C 0.2259(6) 0.6261(2) 0.4930(2) 0.0336(6) Uani 0.65 1 d P A 1
C58A C 0.1567(6) 0.5975(2) 0.5236(2) 0.0336(6) Uani 0.65 1 d P A 1
H58A H 0.1937 0.5713 0.5456 0.040 Uiso 0.65 1 calc PR A 1
C59A C 0.0231(6) 0.6129(2) 0.5171(2) 0.0336(6) Uani 0.65 1 d P A 1
C60A C 0.1329(6) 0.6605(2) 0.46692(19) 0.0336(6) Uani 0.65 1 d PD A 1
N8A N 0.0111(5) 0.65162(19) 0.48355(19) 0.0336(6) Uani 0.65 1 d P A 1
H8A H -0.0627 0.6686 0.4737 0.040 Uiso 0.65 1 calc PR A 1
C64A C 0.1284(8) 0.6974(3) 0.4308(3) 0.0301(7) Uani 0.65 1 d PD A 1
H64A H 0.2105 0.6984 0.4176 0.036 Uiso 0.65 1 calc PR A 1
C65A C 0.0441(7) 0.7329(3) 0.4078(3) 0.0301(7) Uani 0.65 1 d PD A 1
C68A C 0.0979(8) 0.7649(3) 0.3702(3) 0.0301(7) Uani 0.65 1 d PD A 1
C67A C -0.0710(7) 0.8258(3) 0.3801(3) 0.0301(7) Uani 0.65 1 d PD A 1
C66A C -0.0926(8) 0.7435(3) 0.4157(4) 0.0301(7) Uani 0.65 1 d PD A 1
C69A C -0.0037(9) 0.8520(3) 0.4265(3) 0.0301(7) Uani 0.65 1 d PD A 1
H69A H -0.0697 0.8715 0.4419 0.045 Uiso 0.65 1 calc PR A 1
H69B H 0.0650 0.8750 0.4174 0.045 Uiso 0.65 1 calc PR A 1
H69C H 0.0373 0.8265 0.4504 0.045 Uiso 0.65 1 calc PR A 1
C70A C -0.1596(8) 0.8597(3) 0.3440(4) 0.0301(7) Uani 0.65 1 d PD A 1
H70A H -0.2032 0.8392 0.3160 0.045 Uiso 0.65 1 calc PR A 1
H70B H -0.1056 0.8862 0.3312 0.045 Uiso 0.65 1 calc PR A 1
H70C H -0.2274 0.8755 0.3616 0.045 Uiso 0.65 1 calc PR A 1
O5A O 0.2012(5) 0.7551(2) 0.3537(2) 0.0318(7) Uani 0.65 1 d PD A 1
O6A O -0.1621(6) 0.7174(2) 0.4395(2) 0.0318(7) Uani 0.65 1 d PD A 1
O8A O 0.0274(5) 0.8060(2) 0.3519(2) 0.0318(7) Uani 0.65 1 d PD A 1
O7A O -0.1550(6) 0.7854(2) 0.3933(2) 0.0318(7) Uani 0.65 1 d PD A 1
C57B C 0.2259(6) 0.6261(2) 0.4930(2) 0.0336(6) Uani 0.35 1 d P A 2
C58B C 0.1567(6) 0.5975(2) 0.5236(2) 0.0336(6) Uani 0.35 1 d P A 2
H58B H 0.1937 0.5713 0.5456 0.040 Uiso 0.35 1 calc PR A 2
C59B C 0.0231(6) 0.6129(2) 0.5171(2) 0.0336(6) Uani 0.35 1 d P A 2
N8B N 0.1329(6) 0.6605(2) 0.46692(19) 0.0336(6) Uani 0.35 1 d P A 2
H8B H 0.1492 0.6831 0.4445 0.040 Uiso 0.35 1 calc PR A 2
C60B C 0.0111(5) 0.65162(19) 0.48355(19) 0.0336(6) Uani 0.35 1 d PD A 2
C64B C -0.0595(13) 0.6896(5) 0.4590(5) 0.0301(7) Uani 0.35 1 d PD A 2
H64B H -0.1453 0.6863 0.4689 0.036 Uiso 0.35 1 calc PR A 2
C65B C -0.0715(10) 0.7297(5) 0.4278(6) 0.0301(7) Uani 0.35 1 d PD A 2
C68B C 0.0313(12) 0.7516(5) 0.4011(6) 0.0301(7) Uani 0.35 1 d PD A 2
C67B C -0.0987(10) 0.8275(4) 0.3894(4) 0.0301(7) Uani 0.35 1 d PD A 2
C66B C -0.2044(10) 0.7540(5) 0.4170(6) 0.0301(7) Uani 0.35 1 d PD A 2
C69B C -0.0510(16) 0.8496(6) 0.4402(5) 0.0301(7) Uani 0.35 1 d PD A 2
H69D H -0.1247 0.8673 0.4527 0.045 Uiso 0.35 1 calc PR A 2
H69E H 0.0214 0.8737 0.4375 0.045 Uiso 0.35 1 calc PR A 2
H69F H -0.0185 0.8223 0.4635 0.045 Uiso 0.35 1 calc PR A 2
C70B C -0.1283(15) 0.8673(5) 0.3487(6) 0.0301(7) Uani 0.35 1 d PD A 2
H70D H -0.1537 0.8506 0.3162 0.045 Uiso 0.35 1 calc PR A 2
H70E H -0.0489 0.8882 0.3473 0.045 Uiso 0.35 1 calc PR A 2
H70F H -0.2016 0.8890 0.3562 0.045 Uiso 0.35 1 calc PR A 2
O5B O 0.1424(9) 0.7342(4) 0.3996(4) 0.0318(7) Uani 0.35 1 d PD A 2
O6B O -0.3067(9) 0.7346(4) 0.4281(4) 0.0318(7) Uani 0.35 1 d PD A 2
O8B O 0.0023(10) 0.7950(3) 0.3740(4) 0.0318(7) Uani 0.35 1 d PD A 2
O7B O -0.2179(9) 0.7983(4) 0.3910(4) 0.0318(7) Uani 0.35 1 d PD A 2
S1 S 0.16174(16) 0.27853(6) 0.88650(6) 0.0347(4) Uani 1 1 d . . .
O9 O 0.0386(4) 0.31020(17) 0.88292(17) 0.0408(11) Uani 1 1 d . . .
C71 C 0.2529(8) 0.2890(3) 0.9472(3) 0.057(2) Uani 1 1 d . . .
H71A H 0.2659 0.3255 0.9528 0.086 Uiso 1 1 calc R . .
H71B H 0.3396 0.2721 0.9495 0.086 Uiso 1 1 calc R . .
H71C H 0.2031 0.2750 0.9728 0.086 Uiso 1 1 calc R . .
C72 C 0.2733(7) 0.3107(3) 0.8514(3) 0.0440(17) Uani 1 1 d . . .
H72A H 0.2380 0.3096 0.8156 0.066 Uiso 1 1 calc R . .
H72B H 0.3605 0.2941 0.8569 0.066 Uiso 1 1 calc R . .
H72C H 0.2827 0.3462 0.8625 0.066 Uiso 1 1 calc R . .
S2 S -0.32065(16) 0.26635(6) 0.90059(6) 0.0325(4) Uani 1 1 d . . .
O10 O -0.4371(4) 0.24251(16) 0.92074(17) 0.0390(11) Uani 1 1 d . . .
C73 C -0.2310(8) 0.3006(3) 0.9521(3) 0.0502(19) Uani 1 1 d . . .
H73A H -0.2864 0.3284 0.9617 0.075 Uiso 1 1 calc R . .
H73B H -0.1492 0.3146 0.9420 0.075 Uiso 1 1 calc R . .
H73C H -0.2084 0.2776 0.9806 0.075 Uiso 1 1 calc R . .
C74 C -0.2006(6) 0.2174(2) 0.8982(2) 0.0359(15) Uani 1 1 d . . .
H74A H -0.1762 0.2029 0.9318 0.054 Uiso 1 1 calc R . .
H74B H -0.1212 0.2316 0.8864 0.054 Uiso 1 1 calc R . .
H74C H -0.2383 0.1907 0.8751 0.054 Uiso 1 1 calc R . .

loop_
_atom_site_aniso_label
_atom_site_aniso_U_11
_atom_site_aniso_U_22
_atom_site_aniso_U_33
_atom_site_aniso_U_23
_atom_site_aniso_U_13
_atom_site_aniso_U_12
N1 0.025(3) 0.029(3) 0.035(3) 0.000(2) 0.004(2) -0.001(2)
N2 0.030(3) 0.046(3) 0.027(3) -0.003(2) 0.007(2) 0.002(2)
N3 0.037(3) 0.034(3) 0.030(3) 0.005(2) 0.006(2) -0.003(2)
N4 0.031(3) 0.040(3) 0.039(3) -0.003(3) 0.007(2) -0.006(2)
C1 0.020(3) 0.041(4) 0.029(3) 0.000(3) 0.005(2) -0.005(3)
C2 0.027(3) 0.030(3) 0.040(4) 0.013(3) 0.007(3) 0.002(3)
C3 0.029(3) 0.025(3) 0.045(4) -0.001(3) 0.010(3) -0.001(3)
C4 0.025(3) 0.031(4) 0.037(4) -0.004(3) 0.007(3) -0.003(3)
C5 0.024(3) 0.036(4) 0.035(4) -0.003(3) 0.004(3) -0.006(3)
C6 0.043(4) 0.034(4) 0.052(4) -0.017(3) 0.007(3) 0.001(3)
C7 0.033(4) 0.048(4) 0.034(4) -0.008(3) 0.008(3) -0.004(3)
C8 0.029(3) 0.021(3) 0.031(3) -0.002(3) -0.001(3) 0.004(2)
C9 0.024(3) 0.029(3) 0.028(3) 0.000(3) 0.004(2) -0.002(2)
C10 0.033(3) 0.026(3) 0.035(4) -0.007(3) 0.007(3) -0.001(3)
C11 0.032(4) 0.033(4) 0.033(4) -0.012(3) -0.004(3) 0.003(3)
C12 0.016(3) 0.040(4) 0.039(4) -0.004(3) 0.000(2) 0.000(2)
C13 0.029(4) 0.054(4) 0.038(4) 0.003(3) -0.001(3) 0.006(3)
C14 0.030(4) 0.057(5) 0.057(5) -0.015(4) 0.011(3) -0.019(3)
C15 0.018(3) 0.038(4) 0.039(4) -0.004(3) 0.009(2) -0.008(3)
C16 0.063(5) 0.043(4) 0.046(4) -0.001(4) 0.013(4) -0.024(4)
C17 0.068(5) 0.059(5) 0.037(4) 0.013(4) 0.009(4) -0.020(4)
C18 0.029(4) 0.056(5) 0.035(4) -0.001(3) 0.007(3) -0.014(3)
C19 0.038(4) 0.064(5) 0.037(4) -0.011(4) 0.011(3) -0.013(3)
C20 0.041(4) 0.084(6) 0.075(6) -0.038(5) 0.026(4) -0.013(4)
C21 0.048(5) 0.099(7) 0.037(4) -0.006(4) 0.010(3) -0.034(4)
C22 0.028(3) 0.056(5) 0.029(3) -0.006(3) -0.002(3) -0.005(3)
C23 0.041(4) 0.049(5) 0.032(4) -0.008(3) 0.003(3) 0.000(3)
C24 0.038(4) 0.040(4) 0.041(4) -0.001(3) 0.005(3) -0.003(3)
C25 0.034(4) 0.037(4) 0.028(3) -0.002(3) 0.001(3) -0.009(3)
C26 0.024(3) 0.046(4) 0.035(4) 0.001(3) 0.005(3) -0.007(3)
C27 0.033(4) 0.050(4) 0.054(5) -0.011(4) 0.016(3) -0.015(3)
C28 0.026(4) 0.067(5) 0.050(4) -0.007(4) -0.002(3) 0.001(3)
C29 0.041(4) 0.064(5) 0.035(4) -0.006(4) -0.002(3) 0.012(3)
C30 0.045(4) 0.073(5) 0.030(4) -0.013(4) 0.000(3) 0.006(4)
C31 0.048(5) 0.091(7) 0.049(5) -0.017(5) 0.002(4) 0.014(5)
C32 0.069(6) 0.067(6) 0.037(4) -0.004(4) -0.012(4) 0.018(4)
C33 0.056(5) 0.056(5) 0.026(4) -0.009(3) -0.005(3) 0.009(4)
C34 0.100(7) 0.092(7) 0.048(5) -0.002(5) -0.009(5) 0.017(6)
C35 0.097(7) 0.092(7) 0.054(5) -0.011(5) -0.016(5) 0.049(6)
O1 0.047(4) 0.115(5) 0.056(4) -0.004(3) -0.012(3) 0.011(3)
O2 0.049(3) 0.092(4) 0.037(3) -0.002(3) 0.005(2) 0.022(3)
O3 0.064(4) 0.094(5) 0.037(3) 0.000(3) -0.010(3) 0.018(3)
O4 0.064(3) 0.067(4) 0.035(3) -0.002(3) 0.000(2) 0.014(3)
N5 0.030(3) 0.031(3) 0.030(3) 0.007(2) 0.004(2) -0.002(2)
N6 0.030(3) 0.032(3) 0.026(3) 0.000(2) 0.006(2) -0.005(2)
N7 0.024(3) 0.024(3) 0.027(3) -0.001(2) 0.011(2) -0.0019(19)
C36 0.021(3) 0.035(4) 0.038(4) -0.004(3) 0.000(3) 0.001(3)
C37 0.045(4) 0.035(4) 0.069(5) 0.009(4) -0.003(4) -0.003(3)
C38 0.050(5) 0.050(5) 0.059(5) 0.026(4) 0.002(4) 0.009(4)
C39 0.024(3) 0.049(4) 0.032(4) 0.015(3) 0.007(3) 0.003(3)
C40 0.027(4) 0.080(6) 0.029(4) 0.011(4) 0.003(3) -0.003(3)
C41 0.044(5) 0.123(8) 0.038(4) 0.038(5) -0.006(3) -0.027(5)
C42 0.039(4) 0.113(7) 0.036(4) -0.018(4) 0.011(3) 0.007(4)
C43 0.026(3) 0.053(4) 0.024(3) 0.008(3) 0.004(2) 0.008(3)
C44 0.049(4) 0.044(4) 0.030(4) -0.008(3) 0.009(3) 0.013(3)
C45 0.036(4) 0.038(4) 0.037(4) -0.002(3) 0.007(3) 0.002(3)
C46 0.026(3) 0.033(3) 0.024(3) 0.005(3) 0.004(2) -0.003(2)
C47 0.024(3) 0.039(4) 0.030(3) 0.004(3) 0.004(2) 0.000(3)
C48 0.031(3) 0.048(4) 0.032(4) 0.005(3) 0.003(3) 0.001(3)
C49 0.029(3) 0.042(4) 0.033(4) -0.002(3) 0.004(3) -0.014(3)
C50 0.021(3) 0.030(3) 0.031(3) 0.003(3) 0.010(2) 0.000(2)
C51 0.033(3) 0.033(4) 0.024(3) 0.004(3) 0.008(2) 0.006(3)
C52 0.044(4) 0.028(4) 0.033(4) -0.004(3) 0.012(3) 0.002(3)
C53 0.029(3) 0.029(3) 0.031(3) -0.004(3) 0.012(3) -0.002(2)
C54 0.033(3) 0.034(4) 0.028(3) 0.003(3) 0.011(3) 0.000(3)
C55 0.044(4) 0.047(4) 0.022(3) 0.001(3) 0.014(3) 0.007(3)
C56 0.026(3) 0.042(4) 0.032(3) 0.010(3) 0.006(3) 0.000(3)
C61 0.027(3) 0.041(4) 0.028(3) -0.008(3) 0.000(2) 0.003(3)
C62 0.031(4) 0.061(5) 0.052(4) -0.018(4) 0.010(3) -0.010(3)
C63 0.025(3) 0.048(4) 0.037(4) 0.006(3) 0.013(3) 0.007(3)
C57A 0.0456(16) 0.0293(15) 0.0249(14) -0.0021(11) 0.0017(11) 0.0024(12)
C58A 0.0456(16) 0.0293(15) 0.0249(14) -0.0021(11) 0.0017(11) 0.0024(12)
C59A 0.0456(16) 0.0293(15) 0.0249(14) -0.0021(11) 0.0017(11) 0.0024(12)
C60A 0.0456(16) 0.0293(15) 0.0249(14) -0.0021(11) 0.0017(11) 0.0024(12)
N8A 0.0456(16) 0.0293(15) 0.0249(14) -0.0021(11) 0.0017(11) 0.0024(12)
C64A 0.0303(17) 0.0308(18) 0.0298(17) 0.0061(13) 0.0058(12) -0.0006(13)
C65A 0.0303(17) 0.0308(18) 0.0298(17) 0.0061(13) 0.0058(12) -0.0006(13)
C68A 0.0303(17) 0.0308(18) 0.0298(17) 0.0061(13) 0.0058(12) -0.0006(13)
C67A 0.0303(17) 0.0308(18) 0.0298(17) 0.0061(13) 0.0058(12) -0.0006(13)
C66A 0.0303(17) 0.0308(18) 0.0298(17) 0.0061(13) 0.0058(12) -0.0006(13)
C69A 0.0303(17) 0.0308(18) 0.0298(17) 0.0061(13) 0.0058(12) -0.0006(13)
C70A 0.0303(17) 0.0308(18) 0.0298(17) 0.0061(13) 0.0058(12) -0.0006(13)
O5A 0.0261(16) 0.0359(17) 0.0347(17) 0.0071(13) 0.0087(13) -0.0003(12)
O6A 0.0261(16) 0.0359(17) 0.0347(17) 0.0071(13) 0.0087(13) -0.0003(12)
O8A 0.0261(16) 0.0359(17) 0.0347(17) 0.0071(13) 0.0087(13) -0.0003(12)
O7A 0.0261(16) 0.0359(17) 0.0347(17) 0.0071(13) 0.0087(13) -0.0003(12)
C57B 0.0456(16) 0.0293(15) 0.0249(14) -0.0021(11) 0.0017(11) 0.0024(12)
C58B 0.0456(16) 0.0293(15) 0.0249(14) -0.0021(11) 0.0017(11) 0.0024(12)
C59B 0.0456(16) 0.0293(15) 0.0249(14) -0.0021(11) 0.0017(11) 0.0024(12)
N8B 0.0456(16) 0.0293(15) 0.0249(14) -0.0021(11) 0.0017(11) 0.0024(12)
C60B 0.0456(16) 0.0293(15) 0.0249(14) -0.0021(11) 0.0017(11) 0.0024(12)
C64B 0.0303(17) 0.0308(18) 0.0298(17) 0.0061(13) 0.0058(12) -0.0006(13)
C65B 0.0303(17) 0.0308(18) 0.0298(17) 0.0061(13) 0.0058(12) -0.0006(13)
C68B 0.0303(17) 0.0308(18) 0.0298(17) 0.0061(13) 0.0058(12) -0.0006(13)
C67B 0.0303(17) 0.0308(18) 0.0298(17) 0.0061(13) 0.0058(12) -0.0006(13)
C66B 0.0303(17) 0.0308(18) 0.0298(17) 0.0061(13) 0.0058(12) -0.0006(13)
C69B 0.0303(17) 0.0308(18) 0.0298(17) 0.0061(13) 0.0058(12) -0.0006(13)
C70B 0.0303(17) 0.0308(18) 0.0298(17) 0.0061(13) 0.0058(12) -0.0006(13)
O5B 0.0261(16) 0.0359(17) 0.0347(17) 0.0071(13) 0.0087(13) -0.0003(12)
O6B 0.0261(16) 0.0359(17) 0.0347(17) 0.0071(13) 0.0087(13) -0.0003(12)
O8B 0.0261(16) 0.0359(17) 0.0347(17) 0.0071(13) 0.0087(13) -0.0003(12)
O7B 0.0261(16) 0.0359(17) 0.0347(17) 0.0071(13) 0.0087(13) -0.0003(12)
S1 0.0356(9) 0.0293(9) 0.0400(9) 0.0023(7) 0.0079(7) 0.0000(7)
O9 0.024(2) 0.045(3) 0.055(3) 0.009(2) 0.010(2) 0.0054(19)
C71 0.059(5) 0.072(6) 0.040(4) 0.008(4) 0.005(4) 0.014(4)
C72 0.044(4) 0.041(4) 0.049(4) 0.001(3) 0.015(3) -0.004(3)
S2 0.0358(9) 0.0277(8) 0.0344(9) 0.0010(7) 0.0068(7) 0.0001(6)
O10 0.033(2) 0.036(3) 0.049(3) -0.004(2) 0.010(2) -0.0019(19)
C73 0.058(5) 0.043(4) 0.053(5) -0.012(4) 0.019(4) -0.012(3)
C74 0.034(4) 0.035(4) 0.040(4) -0.005(3) 0.009(3) 0.000(3)

loop_
_atom_type_symbol
_atom_type_description
_atom_type_scat_dispersion_real
_atom_type_scat_dispersion_imag
_atom_type_scat_source
C C 0.0033 0.0016 'International Tables Vol C Tables 4.2.6.8 and 6.1.1.4'
H H 0.0000 0.0000 'International Tables Vol C Tables 4.2.6.8 and 6.1.1.4'
N N 0.0061 0.0033 'International Tables Vol C Tables 4.2.6.8 and 6.1.1.4'
O O 0.0106 0.0060 'International Tables Vol C Tables 4.2.6.8 and 6.1.1.4'
S S 0.1246 0.1234 'International Tables Vol C Tables 4.2.6.8 and 6.1.1.4'

loop_
_geom_angle_atom_site_label_1
_geom_angle_atom_site_label_2
_geom_angle_atom_site_label_3
_geom_angle
C1 N1 C4 110.3(5)
C8 N2 C11 111.2(5)
C15 N3 C18 110.6(5)
C25 N4 C22 110.7(6)
N1 C1 C2 107.2(5)
N1 C1 C26 122.2(5)
C2 C1 C26 130.5(6)
C1 C2 C3 106.9(5)
C4 C3 C2 109.2(5)
C3 C4 N1 106.4(5)
C3 C4 C5 132.2(6)
N1 C4 C5 121.4(5)
C4 C5 C8 108.5(5)
C4 C5 C6 108.5(5)
C8 C5 C6 107.8(5)
C4 C5 C7 111.4(5)
C8 C5 C7 111.3(5)
C6 C5 C7 109.3(5)
N2 C8 C9 107.5(5)
N2 C8 C5 121.7(5)
C9 C8 C5 130.5(5)
C10 C9 C8 109.0(5)
C9 C10 C11 105.7(5)
C9 C10 C12 125.7(5)
C11 C10 C12 128.6(5)
N2 C11 C29 123.0(6)
N2 C11 C10 106.6(5)
C29 C11 C10 130.4(6)
C15 C12 C10 110.0(5)
C15 C12 C14 109.5(5)
C10 C12 C14 107.6(5)
C15 C12 C13 107.0(5)
C10 C12 C13 113.3(5)
C14 C12 C13 109.4(5)
C16 C15 N3 106.0(6)
C16 C15 C12 132.2(6)
N3 C15 C12 121.9(5)
C15 C16 C17 108.7(6)
C18 C17 C16 109.0(6)
C17 C18 N3 105.7(6)
C17 C18 C19 133.0(7)
N3 C18 C19 121.3(6)
C18 C19 C22 110.6(5)
C18 C19 C20 109.7(6)
C22 C19 C20 108.5(6)
C18 C19 C21 109.3(6)
C22 C19 C21 109.8(5)
C20 C19 C21 108.8(6)
C23 C22 N4 106.4(6)
C23 C22 C19 134.0(6)
N4 C22 C19 119.6(6)
C22 C23 C24 109.1(6)
C25 C24 C23 106.9(6)
N4 C25 C24 107.0(6)
N4 C25 C26 120.1(6)
C24 C25 C26 132.6(6)
C1 C26 C25 110.2(5)
C1 C26 C28 108.9(5)
C25 C26 C28 108.6(5)
C1 C26 C27 109.8(5)
C25 C26 C27 110.3(6)
C28 C26 C27 108.9(5)
C30 C29 C11 135.8(7)
C29 C30 C33 126.6(6)
C29 C30 C31 117.7(6)
C33 C30 C31 115.7(5)
O1 C31 O3 118.8(6)
O1 C31 C30 122.5(7)
O3 C31 C30 118.7(6)
O4 C32 O3 108.8(5)
O4 C32 C35 110.3(6)
O3 C32 C35 109.8(6)
O4 C32 C34 107.0(6)
O3 C32 C34 107.8(6)
C35 C32 C34 113.0(7)
O2 C33 O4 115.0(6)
O2 C33 C30 127.4(6)
O4 C33 C30 117.6(5)
C31 O3 C32 117.6(5)
C33 O4 C32 119.0(5)
C39 N5 C36 111.7(5)
C46 N6 C43 110.0(5)
C53 N7 C50 110.4(5)
C37 C36 N5 105.7(6)
C37 C36 C61 134.0(6)
N5 C36 C61 120.3(5)
C36 C37 C38 108.5(7)
C39 C38 C37 108.1(6)
C38 C39 N5 105.9(6)
C38 C39 C40 132.1(6)
N5 C39 C40 121.8(6)
C39 C40 C43 111.7(5)
C39 C40 C41 110.6(7)
C43 C40 C41 108.9(5)
C39 C40 C42 109.1(5)
C43 C40 C42 107.2(6)
C41 C40 C42 109.1(6)
C44 C43 N6 106.2(5)
C44 C43 C40 132.6(6)
N6 C43 C40 121.1(6)
C43 C44 C45 108.9(6)
C46 C45 C44 107.4(6)
N6 C46 C45 107.6(5)
N6 C46 C47 121.0(5)
C45 C46 C47 131.5(6)
C50 C47 C46 109.1(5)
C50 C47 C49 110.8(5)
C46 C47 C49 109.3(5)
C50 C47 C48 109.4(5)
C46 C47 C48 110.6(5)
C49 C47 C48 107.7(5)
C51 C50 N7 106.2(5)
C51 C50 C47 131.0(5)
N7 C50 C47 122.7(5)
C50 C51 C52 108.4(5)
C53 C52 C51 106.6(5)
C52 C53 N7 108.4(5)
C52 C53 C54 129.8(6)
N7 C53 C54 121.6(5)
C57A C54 C53 108.8(5)
C57A C54 C56 113.5(5)
C53 C54 C56 109.3(5)
C57A C54 C55 108.1(5)
C53 C54 C55 109.3(5)
C56 C54 C55 107.8(5)
C59A C61 C36 109.8(5)
C59A C61 C63 112.5(5)
C36 C61 C63 108.9(5)
C59A C61 C62 108.8(5)
C36 C61 C62 108.9(6)
C63 C61 C62 107.9(5)
C58A C57A C60A 106.5(6)
C58A C57A C54 125.1(6)
C60A C57A C54 128.3(6)
C57A C58A C59A 109.3(6)
N8A C59A C58A 107.2(5)
N8A C59A C61 124.4(6)
C58A C59A C61 128.4(6)
C64A C60A N8A 113.9(5)
C64A C60A C57A 139.1(6)
N8A C60A C57A 107.0(5)
C59A N8A C60A 109.8(5)
C65A C64A C60A 140.1(7)
C64A C65A C66A 128.1(6)
C64A C65A C68A 115.8(6)
C66A C65A C68A 116.1(5)
O5A C68A O8A 118.2(6)
O5A C68A C65A 123.2(6)
O8A C68A C65A 118.5(6)
O8A C67A O7A 110.1(6)
O8A C67A C69A 109.7(6)
O7A C67A C69A 110.5(6)
O8A C67A C70A 105.6(6)
O7A C67A C70A 105.9(6)
C69A C67A C70A 114.9(6)
O6A C66A O7A 114.6(6)
O6A C66A C65A 126.6(6)
O7A C66A C65A 118.7(6)
C68A O8A C67A 118.0(6)
C66A O7A C67A 116.8(6)
C64B C65B C68B 127.3(9)
C64B C65B C66B 117.5(8)
C68B C65B C66B 115.1(7)
O5B C68B O8B 115.2(9)
O5B C68B C65B 126.3(9)
O8B C68B C65B 118.4(8)
O8B C67B O7B 109.2(8)
O8B C67B C69B 109.9(9)
O7B C67B C69B 110.1(9)
O8B C67B C70B 106.3(9)
O7B C67B C70B 107.9(9)
C69B C67B C70B 113.3(9)
O6B C66B O7B 117.0(9)
O6B C66B C65B 123.3(9)
O7B C66B C65B 119.6(8)
C68B O8B C67B 116.9(8)
C66B O7B C67B 116.7(8)
O9 S1 C71 107.2(3)
O9 S1 C72 106.7(3)
C71 S1 C72 97.2(4)
O10 S2 C74 106.7(3)
O10 S2 C73 105.7(3)
C74 S2 C73 96.7(3)

loop_
_geom_bond_atom_site_label_1
_geom_bond_atom_site_label_2
_geom_bond_distance
N1 C1 1.373(8)
N1 C4 1.392(8)
N2 C8 1.317(7)
N2 C11 1.387(8)
N3 C15 1.387(8)
N3 C18 1.393(8)
N4 C25 1.369(8)
N4 C22 1.382(8)
C1 C2 1.382(9)
C1 C26 1.506(9)
C2 C3 1.419(9)
C3 C4 1.359(9)
C4 C5 1.502(9)
C5 C8 1.506(8)
C5 C6 1.540(9)
C5 C7 1.541(9)
C8 C9 1.400(8)
C9 C10 1.391(8)
C10 C11 1.421(9)
C10 C12 1.523(8)
C11 C29 1.394(9)
C12 C15 1.504(9)
C12 C14 1.536(9)
C12 C13 1.550(9)
C15 C16 1.363(9)
C16 C17 1.404(10)
C17 C18 1.360(10)
C18 C19 1.500(9)
C19 C22 1.519(9)
C19 C20 1.547(11)
C19 C21 1.547(10)
C22 C23 1.353(10)
C23 C24 1.421(9)
C24 C25 1.377(9)
C25 C26 1.512(9)
C26 C28 1.536(9)
C26 C27 1.537(9)
C29 C30 1.347(7)
C30 C33 1.464(8)
C30 C31 1.471(9)
C31 O1 1.217(8)
C31 O3 1.348(8)
C32 O4 1.434(7)
C32 O3 1.437(8)
C32 C35 1.505(9)
C32 C34 1.508(8)
C33 O2 1.228(7)
C33 O4 1.365(7)
N5 C39 1.371(7)
N5 C36 1.373(8)
N6 C46 1.365(7)
N6 C43 1.385(8)
N7 C53 1.370(7)
N7 C50 1.373(7)
C36 C37 1.350(9)
C36 C61 1.509(9)
C37 C38 1.423(11)
C38 C39 1.351(10)
C39 C40 1.501(10)
C40 C43 1.519(9)
C40 C41 1.529(10)
C40 C42 1.549(11)
C43 C44 1.366(9)
C44 C45 1.400(9)
C45 C46 1.368(9)
C46 C47 1.525(8)
C47 C50 1.503(8)
C47 C49 1.534(8)
C47 C48 1.546(9)
C50 C51 1.370(8)
C51 C52 1.433(9)
C52 C53 1.351(9)
C53 C54 1.520(9)
C54 C57A 1.513(9)
C54 C56 1.546(8)
C54 C55 1.552(8)
C61 C59A 1.499(9)
C61 C63 1.533(8)
C61 C62 1.551(9)
C57A C58A 1.379(9)
C57A C60A 1.420(8)
C58A C59A 1.403(9)
C59A N8A 1.354(8)
C60A C64A 1.369(7)
C60A N8A 1.391(8)
C64A C65A 1.357(6)
C65A C66A 1.460(9)
C65A C68A 1.478(9)
C68A O5A 1.222(8)
C68A O8A 1.351(8)
C67A O8A 1.434(8)
C67A O7A 1.438(8)
C67A C69A 1.503(9)
C67A C70A 1.517(8)
C66A O6A 1.225(8)
C66A O7A 1.368(8)
C64B C65B 1.343(6)
C65B C68B 1.465(10)
C65B C66B 1.484(10)
C68B O5B 1.222(10)
C68B O8B 1.365(10)
C67B O8B 1.438(10)
C67B O7B 1.438(9)
C67B C69B 1.503(10)
C67B C70B 1.515(10)
C66B O6B 1.230(9)
C66B O7B 1.358(9)
S1 O9 1.494(4)
S1 C71 1.782(8)
S1 C72 1.786(7)
S2 O10 1.504(4)
S2 C74 1.781(6)
S2 C73 1.790(7)

loop_
_geom_hbond_atom_site_label_D
_geom_hbond_atom_site_label_H
_geom_hbond_atom_site_label_A
_geom_hbond_distance_DH
_geom_hbond_distance_HA
_geom_hbond_distance_DA
_geom_hbond_angle_DHA
_geom_hbond_site_symmetry_A
N1 H1 O9 0.88 2.15 3.020(7) 168.2 .
N2 H2 O2 0.88 1.88 2.658(7) 146.0 .
N7 H7 O10 0.88 2.11 2.991(6) 177.2 2_556
N8A H8A O6A 0.88 1.80 2.628(8) 154.9 .
N8B H8B O5B 0.88 1.80 2.664(11) 166.3 .
